data_1550065
loop_
_publ_author_name
'Le Roy, Jennifer J.'
'Cremers, Jonathan'
'Thomlinson, Isabel A.'
'Slota, Michael'
'Myers, William K.'
'Horton, Peter H.'
'Coles, Simon J.'
'Anderson, Harry L.'
'Bogani, Lapo'

_publ_section_title
;
 Tailored homo- and hetero- lanthanide porphyrin dimers: a synthetic
 strategy for integrating multiple spintronic functionalities into a
 single molecule.
;
_journal_issue 45
_journal_name_full 'Chemical science'
_journal_page_first 8474
_journal_page_last 8481
_journal_paper_doi 10.1039/c8sc03762k
_journal_volume 9
_journal_year 2018
_chemical_formula_moiety 'C72 H92 N6 Si2'
_chemical_formula_sum 'C72 H92 N6 Si2'
_chemical_formula_weight 1097.69
_space_group_crystal_system triclinic
_space_group_IT_number 2
_space_group_name_Hall '-P 1'
_space_group_name_H-M_alt 'P -1'
_symmetry_space_group_name_Hall '-P 1'
_symmetry_space_group_name_H-M 'P -1'
_atom_sites_solution_hydrogens geom
_atom_sites_solution_primary dual
_audit_creation_date 2017-02-13
_audit_creation_method
;
Olex2 1.2-alpha
(compiled 2017.02.06 svn.r3384 for OlexSys, GUI svn.r5312)
;
_audit_update_record
;
2017-07-27 deposited with the CCDC.
2018-10-18 downloaded from the CCDC.
;
_cell_angle_alpha 104.289(6)
_cell_angle_beta 99.208(5)
_cell_angle_gamma 101.826(5)
_cell_formula_units_Z 1
_cell_length_a 10.4966(5)
_cell_length_b 12.3975(8)
_cell_length_c 13.2265(10)
_cell_measurement_reflns_used 6076
_cell_measurement_temperature 100(2)
_cell_measurement_theta_max 27.8160
_cell_measurement_theta_min 2.3070
_cell_volume 1591.78(19)
_computing_cell_refinement 'CrysAlisPro 1.171.39.9g (Rigaku OD, 2015)'
_computing_data_collection 'CrysAlisPro 1.171.39.9g (Rigaku OD, 2015)'
_computing_data_reduction 'CrysAlisPro 1.171.39.9g (Rigaku OD, 2015)'
_computing_molecular_graphics 'Olex2 (Dolomanov et al., 2009)'
_computing_publication_material 'Olex2 (Dolomanov et al., 2009)'
_computing_structure_refinement 'ShelXL (Sheldrick, 2015)'
_computing_structure_solution 'ShelXT (Sheldrick, 2015)'
_diffrn_ambient_environment N~2~
_diffrn_ambient_temperature 100(2)
_diffrn_detector 'CCD area detector'
_diffrn_detector_area_resol_mean 28.5714
_diffrn_detector_type 'Rigaku HG Saturn724+ (2x2 bin mode)'
_diffrn_measured_fraction_theta_full 0.999
_diffrn_measured_fraction_theta_max 0.999
_diffrn_measurement_details
;
List of Runs (angles in degrees, time in seconds):

  # Type    Start    End  Width  t~exp~   \w     \q     \k     \f   Frames
#--------------------------------------------------------------------------
  1  \w    -15.00  94.00   1.00   10.00    --    5.00  38.00 -60.00  109
  2  \w    -84.00  25.00   1.00   10.00    --    5.00 -38.00 -30.00  109
  3  \w    -31.00  83.00   1.00   10.00    --   -6.00  57.00-150.00  114
  4  \w    -95.00  23.00   1.00   10.00    --   -6.00 -72.00 -90.00  118
  5  \w    -95.00  23.00   1.00   10.00    --   -6.00 -72.00  90.00  118
  6  \w    -31.00  16.00   1.00   10.00    --   -6.00  57.00  90.00   47
;
_diffrn_measurement_device 'four-circle \k goniometer'
_diffrn_measurement_device_type
'Rigaku FRE+ equipped with HF Varimax confocal mirrors and an AFC12 goniometer and HG Saturn 724+ detector'
_diffrn_measurement_method 'profile data from \w-scans'
_diffrn_measurement_specimen_support 'MiTeGen MicroLoop'
_diffrn_orient_matrix_type 'CrysAlisPro convention (1999,Acta A55,543-557)'
_diffrn_orient_matrix_UB_11 0.0002165000
_diffrn_orient_matrix_UB_12 0.0557578000
_diffrn_orient_matrix_UB_13 0.0306807000
_diffrn_orient_matrix_UB_21 -0.0177308000
_diffrn_orient_matrix_UB_22 -0.0227879000
_diffrn_orient_matrix_UB_23 0.0414807000
_diffrn_orient_matrix_UB_31 0.0685509000
_diffrn_orient_matrix_UB_32 0.0100483000
_diffrn_orient_matrix_UB_33 0.0236492000
_diffrn_radiation_collimation 0.2
_diffrn_radiation_monochromator 'Confocal mirrors, HF Varimax'
_diffrn_radiation_probe x-ray
_diffrn_radiation_type MoK\a
_diffrn_radiation_wavelength 0.71075
_diffrn_radiation_xray_symbol K-L~3~
_diffrn_reflns_av_R_equivalents 0.0828
_diffrn_reflns_av_unetI/netI 0.0593
_diffrn_reflns_Laue_measured_fraction_full 0.999
_diffrn_reflns_Laue_measured_fraction_max 0.999
_diffrn_reflns_limit_h_max 12
_diffrn_reflns_limit_h_min -12
_diffrn_reflns_limit_k_max 14
_diffrn_reflns_limit_k_min -14
_diffrn_reflns_limit_l_max 15
_diffrn_reflns_limit_l_min -15
_diffrn_reflns_number 27097
_diffrn_reflns_point_group_measured_fraction_full 0.999
_diffrn_reflns_point_group_measured_fraction_max 0.999
_diffrn_reflns_theta_full 25.026
_diffrn_reflns_theta_max 25.026
_diffrn_reflns_theta_min 2.306
_diffrn_source 'Rotating Anode'
_diffrn_source_current 55.0
_diffrn_source_power 2.475
_diffrn_source_target Mo
_diffrn_source_type 'Rigaku FRE+'
_diffrn_source_voltage 45.0
_exptl_absorpt_coefficient_mu 0.102
_exptl_absorpt_correction_T_max 1.000
_exptl_absorpt_correction_T_min 0.451
_exptl_absorpt_correction_type gaussian
_exptl_absorpt_process_details
;
CrysAlisPro 1.171.39.9g (Rigaku Oxford Diffraction, 2015)
Numerical absorption correction based on gaussian integration over
            a multifaceted crystal model
Empirical absorption correction using spherical harmonics,
 implemented in SCALE3 ABSPACK scaling algorithm.
;
_exptl_crystal_colour 'dark blue'
_exptl_crystal_colour_modifier 'iridescent dark'
_exptl_crystal_colour_primary blue
_exptl_crystal_density_diffrn 1.145
_exptl_crystal_description plate
_exptl_crystal_F_000 594
_exptl_crystal_size_max 0.389
_exptl_crystal_size_mid 0.209
_exptl_crystal_size_min 0.017
_refine_diff_density_max 0.757
_refine_diff_density_min -0.489
_refine_diff_density_rms 0.065
_refine_ls_extinction_method none
_refine_ls_goodness_of_fit_ref 1.024
_refine_ls_hydrogen_treatment constr
_refine_ls_matrix_type full
_refine_ls_number_parameters 399
_refine_ls_number_reflns 5633
_refine_ls_number_restraints 8
_refine_ls_restrained_S_all 1.024
_refine_ls_R_factor_all 0.1048
_refine_ls_R_factor_gt 0.0734
_refine_ls_shift/su_max 0.000
_refine_ls_shift/su_mean 0.000
_refine_ls_structure_factor_coef Fsqd
_refine_ls_weighting_details 'w=1/[\s^2^(Fo^2^)+(0.1017P)^2^+1.4642P] where P=(Fo^2^+2Fc^2^)/3'
_refine_ls_weighting_scheme calc
_refine_ls_wR_factor_gt 0.1820
_refine_ls_wR_factor_ref 0.2053
_reflns_Friedel_coverage 0.000
_reflns_number_gt 4022
_reflns_number_total 5633
_reflns_threshold_expression 'I > 2\s(I)'
_cod_data_source_file c8sc03762k2.cif
_cod_data_source_block P1star2H
_cod_depositor_comments 'Adding full bibliography for 1550065--1550077.cif.'
_cod_original_cell_volume 1591.78(18)
_cod_database_code 1550065
_shelx_shelxl_version_number 2014/7
_chemical_oxdiff_formula 'C72 H92 N6 Si2'
_chemical_oxdiff_usercomment Por-CN
_shelx_space_group_comment
;
The symmetry employed for this shelxl refinement is uniquely defined
by the following loop, which should always be used as a source of
symmetry information in preference to the above space-group names.
They are only intended as comments.
;
_reflns_odcompleteness_completeness 99.93
_reflns_odcompleteness_iscentric 1
_reflns_odcompleteness_theta 24.97
_olex2_refinement_description
;
1. Fixed Uiso
 At 1.2 times of:
  All C(H) groups, All C(H,H) groups, All N(H) groups
 At 1.5 times of:
  All C(H,H,H) groups
2. Restrained distances
 Si1-C33 \\sim Si1-C33B
 with sigma of 0.02
3. Uiso/Uaniso restraints and constraints
Uanis(C33B) = Uanis(C34B) = Uanis(C35B) = Uanis(C36B)
4. Same fragment restrains
{N3, C33, C34, C35, C36} sigma for 1-2: 0.02, 1-3: 0.04
as
{N3B, C33B, C34B, C35B, C36B}
5. Others
 Sof(N3B)=Sof(C33B)=Sof(H33C)=Sof(H33D)=Sof(C34B)=Sof(H34C)=Sof(H34D)=
 Sof(C35B)=Sof(H35C)=Sof(H35D)=Sof(C36B)=1-FVAR(1)
 Sof(N3)=Sof(C33)=Sof(H33A)=Sof(H33B)=Sof(C34)=Sof(H34A)=Sof(H34B)=Sof(C35)=
 Sof(H35A)=Sof(H35B)=Sof(C36)=FVAR(1)
 Fixed Sof: H1(0.5) H2(0.5)
6.a Ternary CH refined with riding coordinates:
 C27(H27), C30(H30)
6.b Secondary CH2 refined with riding coordinates:
 C33(H33A,H33B), C34(H34A,H34B), C35(H35A,H35B), C33B(H33C,H33D), C34B(H34C,
 H34D), C35B(H35C,H35D)
6.c Aromatic/amide H refined with riding coordinates:
 N1(H1), N2(H2), C2(H2A), C3(H3), C7(H7), C8(H8), C12(H12), C14(H14), C16(H16)
6.d Idealised Me refined as rotating group:
 C18(H18A,H18B,H18C), C19(H19A,H19B,H19C), C20(H20A,H20B,H20C), C22(H22A,H22B,
 H22C), C23(H23A,H23B,H23C), C24(H24A,H24B,H24C), C28(H28A,H28B,H28C), C29(H29A,
 H29B,H29C), C31(H31A,H31B,H31C), C32(H32A,H32B,H32C)
;
_olex2_diffrn_ambient_temperature_device 'Oxford Cryosystems'
_olex2_submission_special_instructions 'No special instructions were received'
_oxdiff_exptl_absorpt_empirical_details
;
Empirical correction (ABSPACK) includes:
- Absorption correction using spherical harmonics
- Frame scaling
- Detector area scaling
;
_oxdiff_exptl_absorpt_empirical_full_max 2.581
_oxdiff_exptl_absorpt_empirical_full_min 0.568

loop_
_space_group_symop_operation_xyz
'x, y, z'
'-x, -y, -z'

loop_
_atom_site_label
_atom_site_type_symbol
_atom_site_fract_x
_atom_site_fract_y
_atom_site_fract_z
_atom_site_U_iso_or_equiv
_atom_site_adp_type
_atom_site_occupancy
_atom_site_site_symmetry_order
_atom_site_calc_flag
_atom_site_refinement_flags_posn
_atom_site_refinement_flags_occupancy
_atom_site_disorder_assembly
_atom_site_disorder_group
Si1 Si 0.28849(9) 0.76876(9) 0.59694(7) 0.0430(3) Uani 1 1 d D . . .
N1 N 1.0909(2) 0.9657(2) 0.36975(18) 0.0259(6) Uani 1 1 d . . . .
H1 H 1.0477 0.9852 0.4203 0.031 Uiso 0.5 1 calc R P . .
N2 N 0.8300(2) 0.8883(2) 0.40435(19) 0.0274(6) Uani 1 1 d . . . .
H2 H 0.9050 0.9368 0.4438 0.033 Uiso 0.5 1 calc R P . .
C1 C 1.2235(3) 1.0094(3) 0.3769(2) 0.0264(7) Uani 1 1 d . . . .
C2 C 1.2530(3) 0.9566(3) 0.2780(2) 0.0307(7) Uani 1 1 d . . . .
H2A H 1.3376 0.9713 0.2598 0.037 Uiso 1 1 calc R . . .
C3 C 1.1385(3) 0.8811(3) 0.2140(2) 0.0295(7) Uani 1 1 d . . . .
H3 H 1.1294 0.8335 0.1435 0.035 Uiso 1 1 calc R . . .
C4 C 1.0349(3) 0.8861(2) 0.2710(2) 0.0260(7) Uani 1 1 d . . . .
C5 C 0.9029(3) 0.8194(2) 0.2372(2) 0.0264(7) Uani 1 1 d . . . .
C6 C 0.8077(3) 0.8222(3) 0.3006(2) 0.0270(7) Uani 1 1 d . . . .
C7 C 0.6703(3) 0.7543(3) 0.2639(2) 0.0333(8) Uani 1 1 d . . . .
H7 H 0.6302 0.7019 0.1950 0.040 Uiso 1 1 calc R . . .
C8 C 0.6112(3) 0.7797(3) 0.3459(2) 0.0357(8) Uani 1 1 d . . . .
H8 H 0.5206 0.7488 0.3462 0.043 Uiso 1 1 calc R . . .
C9 C 0.7107(3) 0.8629(3) 0.4337(2) 0.0289(7) Uani 1 1 d . . . .
C10 C 0.6855(3) 0.9096(3) 0.5342(2) 0.0298(7) Uani 1 1 d . . . .
C11 C 0.8627(3) 0.7389(3) 0.1266(2) 0.0262(7) Uani 1 1 d . . . .
C12 C 0.8640(3) 0.7799(3) 0.0377(2) 0.0280(7) Uani 1 1 d . . . .
H12 H 0.8946 0.8603 0.0481 0.034 Uiso 1 1 calc R . . .
C13 C 0.8218(3) 0.7061(3) -0.0659(2) 0.0281(7) Uani 1 1 d . . . .
C14 C 0.7784(3) 0.5885(3) -0.0781(2) 0.0281(7) Uani 1 1 d . . . .
H14 H 0.7479 0.5370 -0.1483 0.034 Uiso 1 1 calc R . . .
C15 C 0.7780(3) 0.5439(3) 0.0085(2) 0.0269(7) Uani 1 1 d . . . .
C16 C 0.8212(3) 0.6211(3) 0.1109(2) 0.0271(7) Uani 1 1 d . . . .
H16 H 0.8223 0.5925 0.1713 0.032 Uiso 1 1 calc R . . .
C17 C 0.8173(3) 0.7519(3) -0.1640(2) 0.0344(7) Uani 1 1 d . . . .
C18 C 0.8348(7) 0.6641(4) -0.2604(3) 0.0815(17) Uani 1 1 d . . . .
H18A H 0.9203 0.6453 -0.2428 0.122 Uiso 1 1 calc GR . . .
H18B H 0.8334 0.6963 -0.3210 0.122 Uiso 1 1 calc GR . . .
H18C H 0.7619 0.5941 -0.2793 0.122 Uiso 1 1 calc GR . . .
C19 C 0.6800(4) 0.7741(4) -0.1921(4) 0.0668(13) Uani 1 1 d . . . .
H19A H 0.6106 0.7032 -0.2039 0.100 Uiso 1 1 calc GR . . .
H19B H 0.6723 0.7985 -0.2574 0.100 Uiso 1 1 calc GR . . .
H19C H 0.6691 0.8346 -0.1332 0.100 Uiso 1 1 calc GR . . .
C20 C 0.9249(4) 0.8618(4) -0.1425(3) 0.0540(11) Uani 1 1 d . . . .
H20A H 0.9081 0.9230 -0.0874 0.081 Uiso 1 1 calc GR . . .
H20B H 0.9240 0.8845 -0.2085 0.081 Uiso 1 1 calc GR . . .
H20C H 1.0122 0.8492 -0.1177 0.081 Uiso 1 1 calc GR . . .
C21 C 0.7346(3) 0.4144(3) -0.0046(2) 0.0310(7) Uani 1 1 d . . . .
C22 C 0.8539(3) 0.3777(3) 0.0464(3) 0.0391(8) Uani 1 1 d . . . .
H22A H 0.9262 0.3913 0.0089 0.059 Uiso 1 1 calc GR . . .
H22B H 0.8268 0.2957 0.0411 0.059 Uiso 1 1 calc GR . . .
H22C H 0.8850 0.4227 0.1219 0.059 Uiso 1 1 calc GR . . .
C23 C 0.6891(3) 0.3434(3) -0.1214(3) 0.0390(8) Uani 1 1 d . . . .
H23A H 0.6148 0.3675 -0.1564 0.059 Uiso 1 1 calc GR . . .
H23B H 0.6598 0.2617 -0.1259 0.059 Uiso 1 1 calc GR . . .
H23C H 0.7634 0.3551 -0.1573 0.059 Uiso 1 1 calc GR . . .
C24 C 0.6172(3) 0.3887(3) 0.0509(3) 0.0415(9) Uani 1 1 d . . . .
H24A H 0.6441 0.4340 0.1264 0.062 Uiso 1 1 calc GR . . .
H24B H 0.5932 0.3066 0.0457 0.062 Uiso 1 1 calc GR . . .
H24C H 0.5400 0.4093 0.0157 0.062 Uiso 1 1 calc GR . . .
C25 C 0.5527(3) 0.8697(3) 0.5489(2) 0.0341(8) Uani 1 1 d . . . .
C26 C 0.4446(3) 0.8334(3) 0.5641(3) 0.0421(9) Uani 1 1 d . . . .
C27 C 0.3133(4) 0.6408(4) 0.6362(4) 0.0653(13) Uani 1 1 d . . . .
H27 H 0.3736 0.6719 0.7091 0.078 Uiso 1 1 calc R . . .
C28 C 0.3853(5) 0.5686(4) 0.5697(4) 0.0776(14) Uani 1 1 d . . . .
H28A H 0.3297 0.5323 0.4974 0.116 Uiso 1 1 calc GR . . .
H28B H 0.4037 0.5089 0.6023 0.116 Uiso 1 1 calc GR . . .
H28C H 0.4697 0.6174 0.5661 0.116 Uiso 1 1 calc GR . . .
C29 C 0.1878(4) 0.5670(4) 0.6512(4) 0.0678(13) Uani 1 1 d . . . .
H29A H 0.1461 0.6153 0.6991 0.102 Uiso 1 1 calc GR . . .
H29B H 0.2107 0.5077 0.6825 0.102 Uiso 1 1 calc GR . . .
H29C H 0.1254 0.5302 0.5817 0.102 Uiso 1 1 calc GR . . .
C30 C 0.1474(4) 0.7460(4) 0.4826(4) 0.0560(11) Uani 1 1 d . . . .
H30 H 0.1601 0.8195 0.4625 0.067 Uiso 1 1 calc R . . .
C31 C 0.0112(4) 0.7255(4) 0.5127(4) 0.0712(14) Uani 1 1 d . . . .
H31A H -0.0081 0.6521 0.5297 0.107 Uiso 1 1 calc GR . . .
H31B H -0.0581 0.7232 0.4523 0.107 Uiso 1 1 calc GR . . .
H31C H 0.0127 0.7882 0.5751 0.107 Uiso 1 1 calc GR . . .
C32 C 0.1481(4) 0.6520(5) 0.3828(3) 0.0692(14) Uani 1 1 d . . . .
H32A H 0.2361 0.6674 0.3654 0.104 Uiso 1 1 calc GR . . .
H32B H 0.0801 0.6518 0.3225 0.104 Uiso 1 1 calc GR . . .
H32C H 0.1285 0.5769 0.3966 0.104 Uiso 1 1 calc GR . . .
N3 N 0.3050(5) 0.9276(4) 1.0151(4) 0.0500(12) Uani 0.781(6) 1 d D P A 1
C33 C 0.2596(4) 0.8817(5) 0.7125(4) 0.0420(13) Uani 0.781(6) 1 d D P A 1
H33A H 0.1999 0.9240 0.6827 0.050 Uiso 0.781(6) 1 calc R P A 1
H33B H 0.2132 0.8419 0.7578 0.050 Uiso 0.781(6) 1 calc R P A 1
C34 C 0.3867(5) 0.9679(4) 0.7823(4) 0.0382(12) Uani 0.781(6) 1 d D P A 1
H34A H 0.4249 1.0172 0.7403 0.046 Uiso 0.781(6) 1 calc R P A 1
H34B H 0.4525 0.9256 0.8021 0.046 Uiso 0.781(6) 1 calc R P A 1
C35 C 0.3643(9) 1.0449(9) 0.8848(6) 0.0446(16) Uani 0.781(6) 1 d D P A 1
H35A H 0.4466 1.1070 0.9207 0.054 Uiso 0.781(6) 1 calc R P A 1
H35B H 0.2917 1.0812 0.8659 0.054 Uiso 0.781(6) 1 calc R P A 1
C36 C 0.3293(4) 0.9790(4) 0.9581(3) 0.0368(12) Uani 0.781(6) 1 d D P A 1
N3B N 0.6141(18) 1.0772(14) 0.9394(16) 0.060(5) Uani 0.219(6) 1 d D P A 2
C33B C 0.3156(19) 0.8331(13) 0.7465(11) 0.048(3) Uani 0.219(6) 1 d D P A 2
H33C H 0.2445 0.7930 0.7753 0.057 Uiso 0.219(6) 1 calc R P A 2
H33D H 0.4036 0.8302 0.7845 0.057 Uiso 0.219(6) 1 calc R P A 2
C34B C 0.309(2) 0.9581(16) 0.7553(15) 0.048(3) Uani 0.219(6) 1 d D P A 2
H34C H 0.3636 0.9883 0.7091 0.057 Uiso 0.219(6) 1 calc R P A 2
H34D H 0.2155 0.9587 0.7288 0.057 Uiso 0.219(6) 1 calc R P A 2
C35B C 0.359(3) 1.037(3) 0.870(3) 0.048(3) Uani 0.219(6) 1 d D P A 2
H35C H 0.3327 1.1100 0.8740 0.057 Uiso 0.219(6) 1 calc R P A 2
H35D H 0.3150 1.0000 0.9180 0.057 Uiso 0.219(6) 1 calc R P A 2
C36B C 0.5025(17) 1.0632(15) 0.9077(14) 0.048(3) Uani 0.219(6) 1 d D P A 2

loop_
_atom_site_aniso_label
_atom_site_aniso_U_11
_atom_site_aniso_U_22
_atom_site_aniso_U_33
_atom_site_aniso_U_23
_atom_site_aniso_U_13
_atom_site_aniso_U_12
Si1 0.0271(5) 0.0570(7) 0.0334(5) 0.0008(4) 0.0142(4) -0.0054(4)
N1 0.0223(12) 0.0284(14) 0.0213(12) 0.0003(10) 0.0066(10) 0.0009(10)
N2 0.0215(12) 0.0299(14) 0.0224(13) -0.0004(10) 0.0054(10) -0.0021(10)
C1 0.0231(14) 0.0288(16) 0.0233(15) 0.0031(12) 0.0068(12) 0.0022(12)
C2 0.0244(15) 0.0355(17) 0.0281(16) 0.0018(13) 0.0121(13) 0.0029(13)
C3 0.0302(16) 0.0315(17) 0.0230(15) 0.0005(13) 0.0099(12) 0.0057(13)
C4 0.0269(15) 0.0243(15) 0.0236(15) 0.0021(12) 0.0087(12) 0.0029(12)
C5 0.0255(15) 0.0258(16) 0.0238(15) 0.0023(12) 0.0048(12) 0.0039(12)
C6 0.0256(15) 0.0295(16) 0.0234(15) 0.0039(13) 0.0083(12) 0.0036(12)
C7 0.0261(16) 0.0356(18) 0.0251(16) -0.0050(13) 0.0053(13) -0.0034(13)
C8 0.0227(15) 0.045(2) 0.0300(17) 0.0001(15) 0.0096(13) -0.0010(14)
C9 0.0259(15) 0.0313(17) 0.0242(16) 0.0020(13) 0.0086(12) 0.0009(13)
C10 0.0227(15) 0.0341(17) 0.0266(16) 0.0033(13) 0.0076(12) -0.0008(13)
C11 0.0185(14) 0.0286(16) 0.0262(16) -0.0006(13) 0.0067(12) 0.0033(12)
C12 0.0241(15) 0.0283(16) 0.0285(16) 0.0011(13) 0.0097(12) 0.0058(12)
C13 0.0235(15) 0.0334(17) 0.0276(16) 0.0037(13) 0.0102(12) 0.0100(13)
C14 0.0187(14) 0.0353(17) 0.0233(15) -0.0028(13) 0.0049(12) 0.0054(12)
C15 0.0165(13) 0.0304(16) 0.0282(16) -0.0016(13) 0.0076(12) 0.0042(12)
C16 0.0217(14) 0.0312(17) 0.0264(16) 0.0052(13) 0.0075(12) 0.0049(12)
C17 0.0371(18) 0.0379(19) 0.0262(16) 0.0038(14) 0.0086(14) 0.0106(14)
C18 0.165(6) 0.061(3) 0.034(2) 0.015(2) 0.044(3) 0.047(3)
C19 0.039(2) 0.093(4) 0.081(3) 0.053(3) 0.004(2) 0.017(2)
C20 0.046(2) 0.067(3) 0.044(2) 0.025(2) 0.0077(17) -0.0050(19)
C21 0.0244(15) 0.0280(16) 0.0343(17) -0.0011(13) 0.0087(13) 0.0032(13)
C22 0.0357(18) 0.0308(18) 0.045(2) 0.0022(15) 0.0085(15) 0.0075(14)
C23 0.0339(18) 0.0319(18) 0.0396(19) -0.0053(15) 0.0075(15) 0.0023(14)
C24 0.0377(19) 0.0337(18) 0.047(2) -0.0003(16) 0.0218(16) 0.0020(15)
C25 0.0295(17) 0.0425(19) 0.0200(15) -0.0013(14) 0.0078(13) -0.0024(14)
C26 0.0322(18) 0.056(2) 0.0262(17) -0.0016(15) 0.0119(14) -0.0023(16)
C27 0.038(2) 0.100(4) 0.069(3) 0.042(3) 0.017(2) 0.016(2)
C28 0.077(3) 0.062(3) 0.099(4) 0.023(3) 0.027(3) 0.022(3)
C29 0.056(3) 0.082(3) 0.066(3) 0.035(3) 0.014(2) 0.003(2)
C30 0.034(2) 0.059(3) 0.087(3) 0.042(2) 0.018(2) 0.0091(18)
C31 0.032(2) 0.074(3) 0.116(4) 0.037(3) 0.020(2) 0.017(2)
C32 0.045(2) 0.110(4) 0.035(2) 0.015(2) 0.0008(18) -0.007(2)
N3 0.050(3) 0.050(3) 0.043(3) 0.004(2) 0.019(2) 0.005(2)
C33 0.036(3) 0.047(3) 0.042(3) 0.007(2) 0.017(2) 0.007(2)
C34 0.038(3) 0.039(3) 0.039(3) 0.005(2) 0.019(2) 0.011(2)
C35 0.046(3) 0.046(3) 0.040(4) 0.001(3) 0.017(3) 0.015(3)
C36 0.029(2) 0.043(3) 0.033(2) 0.000(2) 0.0119(19) 0.0075(19)
N3B 0.049(11) 0.053(10) 0.081(14) 0.005(9) 0.047(11) 0.011(9)
C33B 0.055(7) 0.054(7) 0.055(6) 0.028(5) 0.030(6) 0.031(6)
C34B 0.055(7) 0.054(7) 0.055(6) 0.028(5) 0.030(6) 0.031(6)
C35B 0.055(7) 0.054(7) 0.055(6) 0.028(5) 0.030(6) 0.031(6)
C36B 0.055(7) 0.054(7) 0.055(6) 0.028(5) 0.030(6) 0.031(6)

loop_
_atom_type_symbol
_atom_type_description
_atom_type_scat_dispersion_real
_atom_type_scat_dispersion_imag
_atom_type_scat_source
C C 0.0033 0.0016 'International Tables Vol C Tables 4.2.6.8 and 6.1.1.4'
H H 0.0000 0.0000 'International Tables Vol C Tables 4.2.6.8 and 6.1.1.4'
N N 0.0061 0.0033 'International Tables Vol C Tables 4.2.6.8 and 6.1.1.4'
Si Si 0.0817 0.0704 'International Tables Vol C Tables 4.2.6.8 and 6.1.1.4'

loop_
_exptl_crystal_face_index_h
_exptl_crystal_face_index_k
_exptl_crystal_face_index_l
_exptl_crystal_face_perp_dist
-1 -2 -5 0.1317
0 -1 1 0.0085
0 1 -1 0.0085
-5 2 0 0.0601
5 -3 -1 0.1834
5 0 3 0.0829
-5 3 1 0.0708

loop_
_geom_angle_atom_site_label_1
_geom_angle_atom_site_label_2
_geom_angle_atom_site_label_3
_geom_angle
_geom_angle_site_symmetry_1
_geom_angle_site_symmetry_3
C26 Si1 C27 106.68(18) . .
C26 Si1 C30 108.70(17) . .
C26 Si1 C33 107.13(18) . .
C26 Si1 C33B 104.6(6) . .
C27 Si1 C30 117.1(2) . .
C27 Si1 C33 111.7(2) . .
C27 Si1 C33B 82.5(5) . .
C30 Si1 C33 105.2(2) . .
C30 Si1 C33B 133.1(6) . .
C1 N1 H1 125.2 . .
C1 N1 C4 109.6(2) . .
C4 N1 H1 125.2 . .
C6 N2 H2 127.3 . .
C9 N2 H2 127.3 . .
C9 N2 C6 105.4(2) . .
N1 C1 C2 107.4(2) . .
N1 C1 C10 126.4(3) . 2_776
C10 C1 C2 126.2(3) 2_776 .
C1 C2 H2A 126.0 . .
C3 C2 C1 107.9(3) . .
C3 C2 H2A 126.0 . .
C2 C3 H3 126.0 . .
C2 C3 C4 108.1(3) . .
C4 C3 H3 126.0 . .
N1 C4 C3 106.9(2) . .
N1 C4 C5 125.8(3) . .
C5 C4 C3 127.2(3) . .
C4 C5 C6 124.4(3) . .
C4 C5 C11 117.0(2) . .
C6 C5 C11 118.5(2) . .
N2 C6 C5 125.6(3) . .
N2 C6 C7 110.4(2) . .
C5 C6 C7 124.0(3) . .
C6 C7 H7 126.7 . .
C8 C7 C6 106.7(3) . .
C8 C7 H7 126.7 . .
C7 C8 H8 126.5 . .
C7 C8 C9 107.1(3) . .
C9 C8 H8 126.5 . .
N2 C9 C8 110.5(2) . .
N2 C9 C10 126.0(3) . .
C10 C9 C8 123.5(3) . .
C1 C10 C9 126.9(3) 2_776 .
C1 C10 C25 116.1(3) 2_776 .
C9 C10 C25 117.0(3) . .
C12 C11 C5 121.1(3) . .
C16 C11 C5 120.0(3) . .
C16 C11 C12 118.9(3) . .
C11 C12 H12 119.2 . .
C13 C12 C11 121.6(3) . .
C13 C12 H12 119.2 . .
C12 C13 C14 117.6(3) . .
C12 C13 C17 121.5(3) . .
C14 C13 C17 120.8(3) . .
C13 C14 H14 118.7 . .
C15 C14 C13 122.6(3) . .
C15 C14 H14 118.7 . .
C14 C15 C16 117.8(3) . .
C14 C15 C21 122.7(3) . .
C16 C15 C21 119.5(3) . .
C11 C16 C15 121.5(3) . .
C11 C16 H16 119.3 . .
C15 C16 H16 119.3 . .
C18 C17 C13 111.4(3) . .
C18 C17 C19 108.0(4) . .
C19 C17 C13 107.7(3) . .
C20 C17 C13 111.9(3) . .
C20 C17 C18 108.0(3) . .
C20 C17 C19 109.8(3) . .
C17 C18 H18A 109.5 . .
C17 C18 H18B 109.5 . .
C17 C18 H18C 109.5 . .
H18A C18 H18B 109.5 . .
H18A C18 H18C 109.5 . .
H18B C18 H18C 109.5 . .
C17 C19 H19A 109.5 . .
C17 C19 H19B 109.5 . .
C17 C19 H19C 109.5 . .
H19A C19 H19B 109.5 . .
H19A C19 H19C 109.5 . .
H19B C19 H19C 109.5 . .
C17 C20 H20A 109.5 . .
C17 C20 H20B 109.5 . .
C17 C20 H20C 109.5 . .
H20A C20 H20B 109.5 . .
H20A C20 H20C 109.5 . .
H20B C20 H20C 109.5 . .
C15 C21 C24 109.9(2) . .
C22 C21 C15 108.5(2) . .
C22 C21 C24 110.1(3) . .
C23 C21 C15 112.3(3) . .
C23 C21 C22 108.1(3) . .
C23 C21 C24 108.0(3) . .
C21 C22 H22A 109.5 . .
C21 C22 H22B 109.5 . .
C21 C22 H22C 109.5 . .
H22A C22 H22B 109.5 . .
H22A C22 H22C 109.5 . .
H22B C22 H22C 109.5 . .
C21 C23 H23A 109.5 . .
C21 C23 H23B 109.5 . .
C21 C23 H23C 109.5 . .
H23A C23 H23B 109.5 . .
H23A C23 H23C 109.5 . .
H23B C23 H23C 109.5 . .
C21 C24 H24A 109.5 . .
C21 C24 H24B 109.5 . .
C21 C24 H24C 109.5 . .
H24A C24 H24B 109.5 . .
H24A C24 H24C 109.5 . .
H24B C24 H24C 109.5 . .
C26 C25 C10 176.8(4) . .
C25 C26 Si1 173.3(4) . .
Si1 C27 H27 105.0 . .
C28 C27 Si1 115.7(3) . .
C28 C27 H27 105.0 . .
C28 C27 C29 111.0(4) . .
C29 C27 Si1 113.9(3) . .
C29 C27 H27 105.0 . .
C27 C28 H28A 109.5 . .
C27 C28 H28B 109.5 . .
C27 C28 H28C 109.5 . .
H28A C28 H28B 109.5 . .
H28A C28 H28C 109.5 . .
H28B C28 H28C 109.5 . .
C27 C29 H29A 109.5 . .
C27 C29 H29B 109.5 . .
C27 C29 H29C 109.5 . .
H29A C29 H29B 109.5 . .
H29A C29 H29C 109.5 . .
H29B C29 H29C 109.5 . .
Si1 C30 H30 106.3 . .
C31 C30 Si1 112.9(3) . .
C31 C30 H30 106.3 . .
C32 C30 Si1 113.2(3) . .
C32 C30 H30 106.3 . .
C32 C30 C31 111.3(4) . .
C30 C31 H31A 109.5 . .
C30 C31 H31B 109.5 . .
C30 C31 H31C 109.5 . .
H31A C31 H31B 109.5 . .
H31A C31 H31C 109.5 . .
H31B C31 H31C 109.5 . .
C30 C32 H32A 109.5 . .
C30 C32 H32B 109.5 . .
C30 C32 H32C 109.5 . .
H32A C32 H32B 109.5 . .
H32A C32 H32C 109.5 . .
H32B C32 H32C 109.5 . .
Si1 C33 H33A 108.7 . .
Si1 C33 H33B 108.7 . .
H33A C33 H33B 107.6 . .
C34 C33 Si1 114.0(3) . .
C34 C33 H33A 108.7 . .
C34 C33 H33B 108.7 . .
C33 C34 H34A 108.9 . .
C33 C34 H34B 108.9 . .
C33 C34 C35 113.2(5) . .
H34A C34 H34B 107.8 . .
C35 C34 H34A 108.9 . .
C35 C34 H34B 108.9 . .
C34 C35 H35A 109.4 . .
C34 C35 H35B 109.4 . .
H35A C35 H35B 108.0 . .
C36 C35 C34 111.3(7) . .
C36 C35 H35A 109.4 . .
C36 C35 H35B 109.4 . .
N3 C36 C35 178.5(6) . .
Si1 C33B H33C 111.4 . .
Si1 C33B H33D 111.4 . .
H33C C33B H33D 109.2 . .
C34B C33B Si1 102.0(11) . .
C34B C33B H33C 111.4 . .
C34B C33B H33D 111.4 . .
C33B C34B H34C 109.1 . .
C33B C34B H34D 109.1 . .
H34C C34B H34D 107.8 . .
C35B C34B C33B 112.6(19) . .
C35B C34B H34C 109.1 . .
C35B C34B H34D 109.1 . .
C34B C35B H35C 108.9 . .
C34B C35B H35D 108.9 . .
H35C C35B H35D 107.7 . .
C36B C35B C34B 113(2) . .
C36B C35B H35C 108.9 . .
C36B C35B H35D 108.9 . .
N3B C36B C35B 175(3) . .

loop_
_geom_bond_atom_site_label_1
_geom_bond_atom_site_label_2
_geom_bond_distance
_geom_bond_site_symmetry_2
Si1 C26 1.838(3) .
Si1 C27 1.840(5) .
Si1 C30 1.860(4) .
Si1 C33 1.912(5) .
Si1 C33B 1.892(13) .
N1 H1 0.8800 .
N1 C1 1.365(4) .
N1 C4 1.380(4) .
N2 H2 0.8800 .
N2 C6 1.369(4) .
N2 C9 1.368(4) .
C1 C2 1.424(4) .
C1 C10 1.403(4) 2_776
C2 H2A 0.9500 .
C2 C3 1.364(4) .
C3 H3 0.9500 .
C3 C4 1.422(4) .
C4 C5 1.397(4) .
C5 C6 1.404(4) .
C5 C11 1.490(4) .
C6 C7 1.450(4) .
C7 H7 0.9500 .
C7 C8 1.337(4) .
C8 H8 0.9500 .
C8 C9 1.443(4) .
C9 C10 1.404(4) .
C10 C1 1.403(4) 2_776
C10 C25 1.441(4) .
C11 C12 1.393(4) .
C11 C16 1.388(4) .
C12 H12 0.9500 .
C12 C13 1.390(4) .
C13 C14 1.395(4) .
C13 C17 1.538(4) .
C14 H14 0.9500 .
C14 C15 1.390(4) .
C15 C16 1.394(4) .
C15 C21 1.533(4) .
C16 H16 0.9500 .
C17 C18 1.522(5) .
C17 C19 1.527(5) .
C17 C20 1.512(5) .
C18 H18A 0.9800 .
C18 H18B 0.9800 .
C18 H18C 0.9800 .
C19 H19A 0.9800 .
C19 H19B 0.9800 .
C19 H19C 0.9800 .
C20 H20A 0.9800 .
C20 H20B 0.9800 .
C20 H20C 0.9800 .
C21 C22 1.531(5) .
C21 C23 1.520(4) .
C21 C24 1.550(4) .
C22 H22A 0.9800 .
C22 H22B 0.9800 .
C22 H22C 0.9800 .
C23 H23A 0.9800 .
C23 H23B 0.9800 .
C23 H23C 0.9800 .
C24 H24A 0.9800 .
C24 H24B 0.9800 .
C24 H24C 0.9800 .
C25 C26 1.199(4) .
C27 H27 1.0000 .
C27 C28 1.500(7) .
C27 C29 1.514(6) .
C28 H28A 0.9800 .
C28 H28B 0.9800 .
C28 H28C 0.9800 .
C29 H29A 0.9800 .
C29 H29B 0.9800 .
C29 H29C 0.9800 .
C30 H30 1.0000 .
C30 C31 1.532(5) .
C30 C32 1.532(6) .
C31 H31A 0.9800 .
C31 H31B 0.9800 .
C31 H31C 0.9800 .
C32 H32A 0.9800 .
C32 H32B 0.9800 .
C32 H32C 0.9800 .
N3 C36 1.129(6) .
C33 H33A 0.9900 .
C33 H33B 0.9900 .
C33 C34 1.519(6) .
C34 H34A 0.9900 .
C34 H34B 0.9900 .
C34 C35 1.537(7) .
C35 H35A 0.9900 .
C35 H35B 0.9900 .
C35 C36 1.456(15) .
N3B C36B 1.141(16) .
C33B H33C 0.9900 .
C33B H33D 0.9900 .
C33B C34B 1.542(16) .
C34B H34C 0.9900 .
C34B H34D 0.9900 .
C34B C35B 1.528(17) .
C35B H35C 0.9900 .
C35B H35D 0.9900 .
C35B C36B 1.45(2) .

loop_
_geom_torsion_atom_site_label_1
_geom_torsion_atom_site_label_2
_geom_torsion_atom_site_label_3
_geom_torsion_atom_site_label_4
_geom_torsion
_geom_torsion_site_symmetry_1
_geom_torsion_site_symmetry_4
Si1 C33 C34 C35 -170.3(6) . .
Si1 C33B C34B C35B -167(2) . .
N1 C1 C2 C3 -0.8(4) . .
N1 C4 C5 C6 -1.4(5) . .
N1 C4 C5 C11 179.6(3) . .
N2 C6 C7 C8 -0.2(4) . .
N2 C9 C10 C1 0.1(6) . 2_776
N2 C9 C10 C25 -179.2(3) . .
C1 N1 C4 C3 -0.4(3) . .
C1 N1 C4 C5 176.5(3) . .
C1 C2 C3 C4 0.6(4) . .
C2 C3 C4 N1 -0.1(4) . .
C2 C3 C4 C5 -177.0(3) . .
C3 C4 C5 C6 174.9(3) . .
C3 C4 C5 C11 -4.1(5) . .
C4 N1 C1 C2 0.8(3) . .
C4 N1 C1 C10 -178.5(3) . 2_776
C4 C5 C6 N2 -1.2(5) . .
C4 C5 C6 C7 178.8(3) . .
C4 C5 C11 C12 -63.3(4) . .
C4 C5 C11 C16 117.6(3) . .
C5 C6 C7 C8 179.8(3) . .
C5 C11 C12 C13 -177.4(3) . .
C5 C11 C16 C15 177.5(3) . .
C6 N2 C9 C8 -0.5(4) . .
C6 N2 C9 C10 179.5(3) . .
C6 C5 C11 C12 117.6(3) . .
C6 C5 C11 C16 -61.5(4) . .
C6 C7 C8 C9 -0.1(4) . .
C7 C8 C9 N2 0.4(4) . .
C7 C8 C9 C10 -179.6(3) . .
C8 C9 C10 C1 -179.9(3) . 2_776
C8 C9 C10 C25 0.9(5) . .
C9 N2 C6 C5 -179.6(3) . .
C9 N2 C6 C7 0.4(3) . .
C10 C1 C2 C3 178.4(3) 2_776 .
C11 C5 C6 N2 177.8(3) . .
C11 C5 C6 C7 -2.2(5) . .
C11 C12 C13 C14 -0.4(4) . .
C11 C12 C13 C17 177.2(3) . .
C12 C11 C16 C15 -1.6(4) . .
C12 C13 C14 C15 -1.0(4) . .
C12 C13 C17 C18 152.4(4) . .
C12 C13 C17 C19 -89.3(4) . .
C12 C13 C17 C20 31.4(4) . .
C13 C14 C15 C16 1.0(4) . .
C13 C14 C15 C21 -178.0(3) . .
C14 C13 C17 C18 -30.1(5) . .
C14 C13 C17 C19 88.1(4) . .
C14 C13 C17 C20 -151.1(3) . .
C14 C15 C16 C11 0.4(4) . .
C14 C15 C21 C22 117.7(3) . .
C14 C15 C21 C23 -1.7(4) . .
C14 C15 C21 C24 -122.0(3) . .
C16 C11 C12 C13 1.6(4) . .
C16 C15 C21 C22 -61.3(3) . .
C16 C15 C21 C23 179.3(3) . .
C16 C15 C21 C24 59.1(4) . .
C17 C13 C14 C15 -178.5(3) . .
C21 C15 C16 C11 179.4(2) . .
C26 Si1 C27 C28 -41.3(4) . .
C26 Si1 C27 C29 -171.9(3) . .
C26 Si1 C30 C31 -163.5(3) . .
C26 Si1 C30 C32 68.9(3) . .
C26 Si1 C33B C34B 72.1(13) . .
C27 Si1 C30 C31 75.6(4) . .
C27 Si1 C30 C32 -52.0(3) . .
C27 Si1 C33B C34B 177.5(13) . .
C30 Si1 C27 C28 80.6(4) . .
C30 Si1 C27 C29 -49.9(4) . .
C30 Si1 C33B C34B -62.1(15) . .
C33 Si1 C27 C28 -158.1(3) . .
C33 Si1 C27 C29 71.4(4) . .
C33 Si1 C30 C31 -49.1(4) . .
C33 Si1 C30 C32 -176.6(3) . .
C33 C34 C35 C36 68.2(7) . .
C33B Si1 C27 C28 -144.4(7) . .
C33B Si1 C27 C29 85.1(7) . .
C33B Si1 C30 C31 -30.6(8) . .
C33B Si1 C30 C32 -158.2(7) . .
C33B C34B C35B C36B 72(4) . .

loop_
_exptl_oxdiff_crystal_face_indexfrac_h
_exptl_oxdiff_crystal_face_indexfrac_k
_exptl_oxdiff_crystal_face_indexfrac_l
_exptl_oxdiff_crystal_face_x
_exptl_oxdiff_crystal_face_y
_exptl_oxdiff_crystal_face_z
-0.9992 -1.9966 -4.9834 -0.2644 -0.1435 -0.2064
0.0009 -0.9973 0.9980 -0.0250 0.0641 0.0136
-0.0009 0.9973 -0.9980 0.0250 -0.0641 -0.0136
-4.9863 1.9889 0.0034 0.1099 0.0432 -0.3218
4.9861 -2.9864 -0.9998 -0.1961 -0.0618 0.2881
4.9872 0.0063 2.9867 0.0931 0.0353 0.4126
-4.9861 2.9864 0.9998 0.1961 0.0618 -0.2881
